data_4000405
_journal_name_full 'Chemistry of Materials'
_journal_paper_doi 10.1021/cm0499242
_journal_year 2004
_chemical_formula_sum 'Mg Se4 Sn Sr'
_chemical_formula_weight 546.46
_space_group_IT_number 43
_symmetry_cell_setting 1
_symmetry_space_group_name_Hall 'F 2 -2d'
_symmetry_space_group_name_H-M 'F d d 2'
_atom_sites_solution_hydrogens geom
_atom_sites_solution_primary direct
_atom_sites_solution_secondary difmap
_cell_angle_alpha 90.00
_cell_angle_beta 90.00
_cell_angle_gamma 90.00
_cell_formula_units_Z 32
_cell_length_a 21.7601(14)
_cell_length_b 21.8585(15)
_cell_length_c 13.4060(9)
_cell_measurement_reflns_used ?
_cell_measurement_temperature 293(2)
_cell_measurement_theta_max ?
_cell_measurement_theta_min ?
_cell_volume 6376.5(7)
_diffrn_ambient_temperature 293(2)
_diffrn_detector_area_resol_mean ?
_diffrn_measurement_device_type ?
_diffrn_measurement_method ?
_diffrn_radiation_monochromator graphite
_diffrn_radiation_source 'fine-focus sealed tube'
_diffrn_radiation_type MoK\a
_diffrn_radiation_wavelength 0.71073
_diffrn_reflns_av_R_equivalents 0.0374
_diffrn_reflns_av_sigmaI/netI 0.0506
_diffrn_reflns_limit_h_max 30
_diffrn_reflns_limit_h_min -30
_diffrn_reflns_limit_k_max 30
_diffrn_reflns_limit_k_min -30
_diffrn_reflns_limit_l_max 18
_diffrn_reflns_limit_l_min -15
_diffrn_reflns_number 12761
_diffrn_reflns_theta_max 30.00
_diffrn_reflns_theta_min 2.01
_diffrn_standards_decay_% ?
_diffrn_standards_interval_count ?
_diffrn_standards_interval_time ?
_diffrn_standards_number ?
_exptl_absorpt_coefficient_mu 28.061
_exptl_absorpt_correction_T_max 1.00
_exptl_absorpt_correction_T_min 0.58
_exptl_absorpt_correction_type sadabs
_exptl_absorpt_process_details ?
_exptl_crystal_colour red
_exptl_crystal_density_diffrn 4.554
_exptl_crystal_density_meas ?
_exptl_crystal_density_method 'not measured'
_exptl_crystal_description block
_exptl_crystal_F_000 7552
_exptl_crystal_size_max 0.04
_exptl_crystal_size_mid 0.03
_exptl_crystal_size_min 0.02
_refine_ls_abs_structure_details 'Flack H D (1983), Acta Cryst. A39, 876-881'
_refine_ls_abs_structure_Flack 0.022(12)
_refine_ls_extinction_coef 0.0000068(19)
_refine_ls_extinction_expression Fc^*^=kFc[1+0.001xFc^2^\l^3^/sin(2\q)]^-1/4^
_refine_ls_extinction_method SHELXL
_refine_ls_goodness_of_fit_ref 1.155
_refine_ls_hydrogen_treatment mixed
_refine_ls_matrix_type full
_refine_ls_number_parameters 129
_refine_ls_number_reflns 4063
_refine_ls_number_restraints 1
_refine_ls_restrained_S_all 1.155
_refine_ls_R_factor_all 0.0484
_refine_ls_R_factor_gt 0.0301
_refine_ls_shift/su_max 0.099
_refine_ls_shift/su_mean 0.012
_refine_ls_structure_factor_coef Fsqd
_refine_ls_weighting_details 'calc w=1/[\s^2^(Fo^2^)+(0.0050P)^2^+0.0000P] where P=(Fo^2^+2Fc^2^)/3'
_refine_ls_weighting_scheme calc
_refine_ls_wR_factor_gt 0.0694
_refine_ls_wR_factor_ref 0.0739
_reflns_number_gt 2941
_reflns_number_total 4063
_reflns_threshold_expression >2sigma(I)
_cod_original_sg_symbol_H-M Fdd2
_cod_database_code 4000405

loop_
_symmetry_equiv_pos_as_xyz
'x, y, z'
'-x, -y, z'
'x+1/4, -y+1/4, z+1/4'
'-x+1/4, y+1/4, z+1/4'
'x, y+1/2, z+1/2'
'-x, -y+1/2, z+1/2'
'x+1/4, -y+3/4, z+3/4'
'-x+1/4, y+3/4, z+3/4'
'x+1/2, y, z+1/2'
'-x+1/2, -y, z+1/2'
'x+3/4, -y+1/4, z+3/4'
'-x+3/4, y+1/4, z+3/4'
'x+1/2, y+1/2, z'
'-x+1/2, -y+1/2, z'
'x+3/4, -y+3/4, z+1/4'
'-x+3/4, y+3/4, z+1/4'

loop_
_atom_site_label
_atom_site_type_symbol
_atom_site_fract_x
_atom_site_fract_y
_atom_site_fract_z
_atom_site_U_iso_or_equiv
_atom_site_adp_type
_atom_site_occupancy
_atom_site_symmetry_multiplicity
_atom_site_calc_flag
_atom_site_refinement_flags
_atom_site_disorder_assembly
_atom_site_disorder_group
Sr1 Sr 0.5000 0.0000 0.51490(14) 0.0161(4) Uani 1 2 d S . .
Sr2 Sr 0.2500 0.2500 0.76912(14) 0.0160(4) Uani 1 2 d S . .
Sr3 Sr 0.49804(4) 0.25274(3) 0.51538(12) 0.0158(4) Uani 1 1 d . . .
Mg1 Mg 0.42622(14) 0.12543(17) 0.8000(2) 0.0207(6) Uani 1 1 d . . .
Mg2 Mg 0.38822(14) 0.12353(17) 0.2684(2) 0.0214(6) Uani 1 1 d . . .
Sn3 Sn 0.36485(3) 0.12537(3) 0.51578(5) 0.01154(13) Uani 1 1 d . . .
Sn4 Sn 0.56933(3) 0.12512(3) 0.22542(4) 0.01225(13) Uani 1 1 d . . .
Se1 Se 0.46233(4) 0.12566(7) 0.62050(6) 0.0121(2) Uani 1 1 d . . .
Se2 Se 0.37358(4) 0.03561(5) 0.89529(10) 0.0145(3) Uani 1 1 d . . .
Se3 Se 0.37409(4) 0.21482(5) 0.89790(11) 0.0147(3) Uani 1 1 d . . .
Se4 Se 0.28174(4) 0.12685(7) 0.64416(7) 0.01586(18) Uani 1 1 d . . .
Se5 Se 0.46770(3) 0.12417(7) 0.13308(7) 0.0144(2) Uani 1 1 d . . .
Se6 Se 0.37340(5) 0.21300(5) 0.39399(10) 0.0153(3) Uani 1 1 d . . .
Se7 Se 0.37247(5) 0.03538(5) 0.39799(11) 0.0148(3) Uani 1 1 d . . .
Se8 Se 0.53951(4) 0.12674(7) 0.40526(7) 0.01411(17) Uani 1 1 d . . .

loop_
_atom_site_aniso_label
_atom_site_aniso_U_11
_atom_site_aniso_U_22
_atom_site_aniso_U_33
_atom_site_aniso_U_23
_atom_site_aniso_U_13
_atom_site_aniso_U_12
Sr1 0.0139(7) 0.0135(7) 0.0209(11) 0.000 0.000 0.0010(7)
Sr2 0.0157(7) 0.0146(7) 0.0176(10) 0.000 0.000 0.0003(7)
Sr3 0.0142(6) 0.0131(6) 0.0201(10) -0.0003(3) 0.0010(3) -0.0007(6)
Mg1 0.0199(15) 0.0267(16) 0.0156(16) 0.0013(15) 0.0094(14) -0.0018(15)
Mg2 0.0204(14) 0.0302(17) 0.0135(16) -0.0007(17) 0.0051(14) -0.0012(18)
Sn3 0.0107(2) 0.0133(3) 0.0106(3) 0.0003(3) 0.0000(2) 0.0002(2)
Sn4 0.0119(3) 0.0134(3) 0.0114(3) 0.0003(2) 0.0015(2) 0.0000(2)
Se1 0.0112(4) 0.0152(5) 0.0099(5) 0.0002(5) 0.0001(4) 0.0010(5)
Se2 0.0129(7) 0.0127(6) 0.0179(7) -0.0030(6) -0.0006(7) 0.0017(4)
Se3 0.0128(7) 0.0123(6) 0.0189(7) 0.0005(6) -0.0015(7) -0.0007(4)
Se4 0.0149(4) 0.0161(4) 0.0166(5) 0.0003(5) 0.0047(4) 0.0004(5)
Se5 0.0115(4) 0.0179(5) 0.0137(5) -0.0002(6) 0.0015(4) 0.0004(5)
Se6 0.0162(8) 0.0123(6) 0.0175(7) 0.0013(6) -0.0041(7) -0.0003(4)
Se7 0.0156(8) 0.0133(6) 0.0155(7) -0.0027(6) -0.0026(7) 0.0012(4)
Se8 0.0139(4) 0.0151(4) 0.0134(4) -0.0005(6) 0.0025(3) 0.0004(4)
